data_7200586
loop_
_publ_author_name
'Lim, Yee-Fun'
'Shu, Ying'
'Parkin, Sean R.'
'Anthony, John E.'
'Malliaras, George G.'

_publ_section_title
;
 Soluble n-type pentacene derivatives as novel acceptors for organic
 solar cells
;
_journal_issue 19
_journal_name_full 'Journal of Materials Chemistry'
_journal_page_first 3049
_journal_paper_doi 10.1039/b818693f
_journal_volume 19
_journal_year 2009
_space_group_IT_number 62
_symmetry_cell_setting orthorhombic
_symmetry_Int_Tables_number 62
_symmetry_space_group_name_Hall '-P 2ac 2n'
_symmetry_space_group_name_H-M 'P n m a'
_cell_angle_alpha 90.0000(4)
_cell_angle_beta 90.0000(3)
_cell_angle_gamma 90.0000(4)
_cell_length_a 16.5590(1)
_cell_length_b 17.6140(1)
_cell_length_c 16.5780(2)
_cell_volume 4835.31(7)
_cod_data_source_file b818693f.txt
_cod_data_source_block CompoundX
_cod_original_cell_volume 4835.31
_cod_database_code 7200586

loop_
_symmetry_equiv_pos_site_id
_symmetry_equiv_pos_as_xyz
1 x,y,z
2 1/2-x,-y,1/2+z
3 1/2+x,1/2-y,1/2-z
4 -x,1/2+y,-z
5 -x,-y,-z
6 1/2+x,y,1/2-z
7 1/2-x,1/2+y,1/2+z
8 x,1/2-y,z

loop_
_atom_site_label
_atom_site_type_symbol
_atom_site_fract_x
_atom_site_fract_y
_atom_site_fract_z
SI1 Si 0.34252 0.25 0.68005
SI2 Si -0.22768 0.25 0.25868
C3 C 0.04288 0.17916 0.41516
C4 C -0.12655 0.25 0.30816
C5 C 0.26421 0.25 0.59907
C6 C 0.1448 0.25 0.49528
C7 C 0.11691 0.04172 0.46318
C8 C -0.0653 0.25 0.34452
C9 C 0.12215 -0.096 0.45566
C10 C 0.11268 0.17974 0.46828
C11 C 0.00687 0.25 0.39259
C12 C 0.01637 -0.02868 0.38137
C13 C -0.23402 0.3398 0.1998
C14 C 0.14651 0.1103 0.49143
C15 C 0.21111 0.25 0.55085
C16 C 0.0473 0.04153 0.40908
C17 C 0.01232 0.10949 0.38789
C18 C 0.153 -0.02913 0.48516
C19 C 0.28478 0.25 0.77611
C20 C 0.40529 0.16267 0.66797
C21 C -0.17224 0.34797 0.12908
C22 C -0.30776 0.25 0.33911
C23 C -0.15678 0.43207 0.11841
C24 C 0.05316 -0.09693 0.40287
C25 C -0.21701 0.41301 0.25054
C26 C 0.44648 0.15351 0.58392
C27 C 0.16782 0.3096 0.85105
N28 N -0.0087 -0.21622 0.35151
C29 C 0.47952 0.07317 0.58412
N30 N 0.18954 -0.21672 0.49037
C31 C 0.01691 -0.15964 0.37708
C32 C 0.15833 -0.15955 0.47561
C33 C 0.22839 0.31868 0.78714
C34 C 0.36433 0.08713 0.6793
C37 C -0.15135 0.45773 0.20429
C38 C 0.4219 0.02955 0.62595
C41 C -0.40426 0.207 0.43284
C42 C -0.32396 0.18478 0.38402
C3A C 0.04288 0.32085 0.41515
C7A C 0.11691 0.45827 0.46318
C9A C 0.12215 0.596 0.45566
C10A C 0.11269 0.32026 0.46828
C12A C 0.01637 0.52868 0.38137
C13A C -0.23402 0.1602 0.1998
C14A C 0.14651 0.38969 0.49143
C16A C 0.04729 0.45847 0.40908
C17A C 0.01232 0.39051 0.38789
C18A C 0.153 0.52913 0.48515
C20A C 0.40529 0.33733 0.66798
C21A C -0.17224 0.15203 0.12908
C23A C -0.15678 0.06793 0.11841
C24A C 0.05316 0.59693 0.40286
C25A C -0.217 0.08699 0.25053
C26A C 0.44648 0.34649 0.58392
C29A C 0.47952 0.42683 0.58411
C33A C 0.22839 0.18132 0.78713
C34A C 0.36433 0.41287 0.6793
C37A C -0.15135 0.04227 0.20429
C38A C 0.42191 0.47044 0.62595
C41A C -0.40427 0.293 0.43284
C42A C -0.32396 0.31522 0.38402
C999 C 0.15847 0.2202 0.8437
